data_7005244
loop_
_publ_author_name
'Bennett, Martin A.'
'Byrnes, Matthew J.'
'Willis, Anthony C.'

_publ_section_title
;
 Bis(acetylacetonato)ruthenium(II) complexes containing
 alkynyldiphenylphosphines. Formation and redox behaviour of
 [Ru(acac)2(Ph2PC triple bond CR)2] (R=H, Me, Ph) complexes and the
 binuclear complex cis-[{Ru(acac)2}2(micro-Ph2PC triple bond CPPh2)}2].
;
_journal_issue 17
_journal_name_full 'Dalton transactions (Cambridge, England : 2003)'
_journal_page_first 1677
_journal_page_last 1686
_journal_paper_doi 10.1039/b618365d
_journal_year 2007
_chemical_compound_source local
_chemical_formula_moiety 'C72 H68 O8 P4 Ru2, 0.5(C H2 Cl2), 0.5(C6 H14)'
_chemical_formula_sum 'C75.5 H76 Cl O8 P4 Ru2'
_chemical_formula_weight 1472.92
_space_group_IT_number 14
_symmetry_cell_setting monoclinic
_symmetry_space_group_name_Hall '-P 2yn'
_symmetry_space_group_name_H-M 'P 1 21/n 1'
_atom_sites_solution_hydrogens geom
_atom_sites_solution_primary direct
_audit_creation_date 06-09-18
_audit_creation_method CRYSTALS_ver_12.18
_audit_update_record
;
2000-04 acw tries to model solvent area with sensible fragments -
but gets nowhere.
2000-04-13 acw puts together a cif for mjb's thesis with solvent area
as unidentified atoms.
2006-09-19 acw tidies up structure using CRYSTALS
;
_cell_angle_alpha 90
_cell_angle_beta 102.41(2)
_cell_angle_gamma 90
_cell_formula_units_Z 4
_cell_length_a 12.096(4)
_cell_length_b 22.508(4)
_cell_length_c 27.778(3)
_cell_measurement_reflns_used 22
_cell_measurement_temperature 193.2
_cell_measurement_theta_max 54.8
_cell_measurement_theta_min 53.9
_cell_volume 7386(3)
_computing_cell_refinement 'MSC/AFC Diffractometer Control'
_computing_data_collection 'MSC/AFC Diffractometer Control'
_computing_data_reduction 'teXsan (MSC, 1992-1997)'
_computing_molecular_graphics
;
ORTEP-II (Johnson 1976) in teXsan (MSC, 1992-1997)
;
_computing_publication_material 'CRYSTALS (Watkin et al 2003)'
_computing_structure_refinement 'CRYSTALS (Watkin et al 2003)'
_computing_structure_solution 'SIR92 (Altomare et al, 1994)'
_diffrn_ambient_temperature 193.2
_diffrn_measured_fraction_theta_full 0.998
_diffrn_measured_fraction_theta_max 0.998
_diffrn_measurement_device_details
;
Rigaku AFC6R diffractometer with extended arm and
evacuated collimator and beam tunnel.
Data cannot be collected beyond \y 60 deg in this configuration.
;
_diffrn_measurement_device_type 'Rigaku AFC6R'
_diffrn_measurement_method \w-2\q
_diffrn_radiation_monochromator graphite
_diffrn_radiation_type 'Cu K\a'
_diffrn_radiation_wavelength 1.54180
_diffrn_reflns_av_R_equivalents 0.02294
_diffrn_reflns_av_sigmaI/netI 0.060
_diffrn_reflns_limit_h_max 13
_diffrn_reflns_limit_h_min 0
_diffrn_reflns_limit_k_max 25
_diffrn_reflns_limit_k_min 0
_diffrn_reflns_limit_l_max 30
_diffrn_reflns_limit_l_min -31
_diffrn_reflns_number 11280
_diffrn_reflns_theta_full 59.954
_diffrn_reflns_theta_max 59.954
_diffrn_reflns_theta_min 2.551
_diffrn_standards_decay_% -6.46
_diffrn_standards_interval_count 150
_diffrn_standards_number 3
_exptl_absorpt_coefficient_mu 4.876
_exptl_absorpt_correction_T_max 0.555
_exptl_absorpt_correction_T_min 0.392
_exptl_absorpt_correction_type analytical
_exptl_absorpt_process_details
;
analytical (de Meulenaer & Tompa, 1965)
;
_exptl_crystal_colour yellow
_exptl_crystal_density_diffrn 1.324
_exptl_crystal_density_meas ?
_exptl_crystal_description cuboid
_exptl_crystal_F_000 3032
_exptl_crystal_size_max 0.25
_exptl_crystal_size_mid 0.18
_exptl_crystal_size_min 0.15
_refine_diff_density_max 1.07
_refine_diff_density_min -0.61
_refine_ls_extinction_method None
_refine_ls_goodness_of_fit_ref 1.1497
_refine_ls_hydrogen_treatment noref
_refine_ls_matrix_type full
_refine_ls_number_parameters 856
_refine_ls_number_reflns 8826
_refine_ls_number_restraints 54
_refine_ls_R_factor_all 0.0521
_refine_ls_R_factor_gt 0.0393
_refine_ls_shift/su_max 0.019
_refine_ls_structure_factor_coef F
_refine_ls_weighting_details
;
Method, part 1, Chebychev polynomial,
(Carruthers & Watkin, 1979, Prince, 1982)
[weight] = 1.0/[A~0~*T~0~(x)+A~1~*T~1~(x) ... +A~n-1~]*T~n-1~(x)]
where A~i~ are the Chebychev coefficients listed below and x= Fcalc/Fmax
Method = Robust Weighting (Prince, 1982)
W = [weight] * [1-(deltaF/6*sigmaF)^2^]^2^
A~i~ are:
4.09 -0.747 3.22
;
_refine_ls_weighting_scheme calc
_refine_ls_wR_factor_all 0.0523
_refine_ls_wR_factor_gt 0.0444
_refine_ls_wR_factor_ref 0.0444
_reflns_limit_h_max 13
_reflns_limit_h_min -13
_reflns_limit_k_max 25
_reflns_limit_k_min 0
_reflns_limit_l_max 31
_reflns_limit_l_min 0
_reflns_number_gt 8826
_reflns_number_total 10940
_reflns_threshold_expression I>3.0\s(I)
_oxford_diffrn_Wilson_B_factor 1.95
_oxford_diffrn_Wilson_scale 3.28
_oxford_refine_ls_scale 0.5753(7)
_oxford_structure_analysis_title mat17cu
_cod_data_source_file b618365d.txt
_cod_data_source_block benmat17cu
_cod_depositor_comments
;
The following automatic conversions were performed:
'_symmetry_cell_setting' value 'Monoclinic' changed to 'monoclinic'
according to '/home/saulius/struct/CIF-dictionaries/cif_core.dic'
dictionary named 'cif_core.dic' version 2.4.1 from 2010-06-29.

Automatic conversion script
Id: cif_fix_enum 1527 2010-12-29 10:47:43Z saulius 
;
_cod_original_sg_symbol_H-M 'P 1 21/n 1 '
_cod_database_code 7005244

loop_
_symmetry_equiv_pos_as_xyz
x,y,z
-x,-y,-z
-x+1/2,y+1/2,-z+1/2
x+1/2,-y+1/2,z+1/2

loop_
_atom_site_label
_atom_site_type_symbol
_atom_site_fract_x
_atom_site_fract_y
_atom_site_fract_z
_atom_site_U_iso_or_equiv
_atom_site_occupancy
_atom_site_adp_type
_atom_site_refinement_flags_posn
_atom_site_refinement_flags_adp
_atom_site_refinement_flags_occupancy
_atom_site_disorder_assembly
_atom_site_disorder_group
_atom_site_attached_hydrogens
Ru1 Ru 0.20808(2) 0.409770(11) 0.920313(9) 0.0259 1.0000 Uani . . . . . .
Ru2 Ru 0.16245(2) 0.335860(11) 0.664783(9) 0.0273 1.0000 Uani . . . . . .
Cl1 Cl 0.1415(6) 0.3763(3) 0.4447(2) 0.1658 0.5000 Uani D U . . . .
Cl2 Cl 0.3560(7) 0.3286(4) 0.4867(2) 0.1993 0.5000 Uani D U . . . .
P1 P 0.29911(7) 0.33074(4) 0.89636(3) 0.0264 1.0000 Uani . . . . . .
P2 P 0.06322(7) 0.40109(4) 0.85440(3) 0.0265 1.0000 Uani . . . . . .
P3 P 0.22447(7) 0.27155(4) 0.72770(3) 0.0281 1.0000 Uani . . . . . .
P4 P 0.21136(7) 0.41791(4) 0.71143(3) 0.0279 1.0000 Uani . . . . . .
O1 O 0.2850(2) 0.46743(10) 0.88051(8) 0.0306 1.0000 Uani . . . . . .
O2 O 0.1296(2) 0.47941(11) 0.94975(9) 0.0365 1.0000 Uani . . . . . .
O3 O 0.1366(2) 0.35657(11) 0.96617(9) 0.0343 1.0000 Uani . . . . . .
O4 O 0.3374(2) 0.43361(11) 0.98006(9) 0.0352 1.0000 Uani . . . . . .
O5 O 0.0011(2) 0.33591(11) 0.67840(9) 0.0337 1.0000 Uani . . . . . .
O6 O 0.1085(2) 0.38583(11) 0.60070(9) 0.0391 1.0000 Uani . . . . . .
O7 O 0.3180(2) 0.33405(11) 0.64610(10) 0.0396 1.0000 Uani . . . . . .
O8 O 0.1076(2) 0.26631(11) 0.61523(9) 0.0376 1.0000 Uani . . . . . .
C1 C 0.3200(4) 0.55541(18) 0.84159(15) 0.0431 1.0000 Uani . . . . . .
C2 C 0.2645(3) 0.52298(16) 0.87721(13) 0.0343 1.0000 Uani . . . . . .
C3 C 0.1948(4) 0.55422(17) 0.90269(16) 0.0428 1.0000 Uani . . . . . .
C4 C 0.1363(3) 0.53337(17) 0.93689(14) 0.0390 1.0000 Uani . . . . . .
C5 C 0.0721(4) 0.5764(2) 0.96241(19) 0.0573 1.0000 Uani . . . . . .
C6 C 0.1170(4) 0.3013(2) 1.03509(17) 0.0526 1.0000 Uani . . . . . .
C7 C 0.1804(4) 0.34676(17) 1.01128(14) 0.0393 1.0000 Uani . . . . . .
C8 C 0.2779(4) 0.37237(18) 1.03909(14) 0.0439 1.0000 Uani . . . . . .
C9 C 0.3473(3) 0.41466(17) 1.02360(13) 0.0375 1.0000 Uani . . . . . .
C10 C 0.4433(4) 0.4413(2) 1.06044(15) 0.0520 1.0000 Uani . . . . . .
C11 C 0.2675(3) 0.30828(15) 0.83337(13) 0.0286 1.0000 Uani . . . . . .
C12 C 0.2481(3) 0.29432(15) 0.79074(14) 0.0308 1.0000 Uani . . . . . .
C13 C 0.2764(3) 0.25994(15) 0.92579(13) 0.0335 1.0000 Uani . . . . . .
C14 C 0.3398(4) 0.24869(18) 0.97303(15) 0.0472 1.0000 Uani . . . . . .
C15 C 0.3189(5) 0.1987(2) 0.99803(18) 0.0607 1.0000 Uani . . . . . .
C16 C 0.2346(5) 0.1602(2) 0.9773(2) 0.0654 1.0000 Uani . . . . . .
C17 C 0.1713(4) 0.17094(19) 0.9305(2) 0.0586 1.0000 Uani . . . . . .
C18 C 0.1917(3) 0.22090(17) 0.90439(16) 0.0410 1.0000 Uani . . . . . .
C19 C 0.4547(3) 0.33299(16) 0.90611(13) 0.0326 1.0000 Uani . . . . . .
C20 C 0.5153(3) 0.38034(18) 0.93134(14) 0.0378 1.0000 Uani . . . . . .
C21 C 0.6323(4) 0.3806(2) 0.93965(16) 0.0490 1.0000 Uani . . . . . .
C22 C 0.6881(4) 0.3356(2) 0.92233(19) 0.0598 1.0000 Uani . . . . . .
C23 C 0.6277(4) 0.2892(2) 0.8956(2) 0.0660 1.0000 Uani . . . . . .
C24 C 0.5128(4) 0.2877(2) 0.88851(18) 0.0519 1.0000 Uani . . . . . .
C25 C 0.1048(3) 0.41624(15) 0.79810(13) 0.0288 1.0000 Uani . . . . . .
C26 C 0.1476(3) 0.42237(15) 0.76344(13) 0.0293 1.0000 Uani . . . . . .
C27 C -0.0134(3) 0.33104(15) 0.84124(14) 0.0318 1.0000 Uani . . . . . .
C28 C -0.0414(3) 0.30057(17) 0.88056(16) 0.0406 1.0000 Uani . . . . . .
C29 C -0.1008(3) 0.24750(19) 0.87271(18) 0.0504 1.0000 Uani . . . . . .
C30 C -0.1316(4) 0.22428(19) 0.8256(2) 0.0542 1.0000 Uani . . . . . .
C31 C -0.1033(4) 0.2538(2) 0.78662(19) 0.0550 1.0000 Uani . . . . . .
C32 C -0.0445(3) 0.30671(19) 0.79404(15) 0.0430 1.0000 Uani . . . . . .
C33 C -0.0521(3) 0.45446(15) 0.85269(13) 0.0309 1.0000 Uani . . . . . .
C34 C -0.1020(3) 0.45670(18) 0.89332(15) 0.0415 1.0000 Uani . . . . . .
C35 C -0.1849(4) 0.49737(19) 0.89551(17) 0.0493 1.0000 Uani . . . . . .
C36 C -0.2215(4) 0.53640(19) 0.85651(19) 0.0521 1.0000 Uani . . . . . .
C37 C -0.1735(4) 0.53421(19) 0.81617(18) 0.0507 1.0000 Uani . . . . . .
C38 C -0.0881(3) 0.49314(17) 0.81370(15) 0.0379 1.0000 Uani . . . . . .
C39 C -0.1918(4) 0.3550(3) 0.6684(2) 0.0786 1.0000 Uani . . . . . .
C40 C -0.0832(3) 0.36243(18) 0.65145(15) 0.0434 1.0000 Uani . . . . . .
C41 C -0.0807(4) 0.39568(19) 0.60959(16) 0.0489 1.0000 Uani . . . . . .
C42 C 0.0088(4) 0.40547(17) 0.58662(15) 0.0456 1.0000 Uani . . . . . .
C43 C -0.0116(5) 0.4416(2) 0.53983(18) 0.0680 1.0000 Uani . . . . . .
C44 C 0.4706(5) 0.3038(3) 0.6132(2) 0.0740 1.0000 Uani . . . . . .
C45 C 0.3485(4) 0.2978(2) 0.61689(16) 0.0486 1.0000 Uani . . . . . .
C46 C 0.2809(4) 0.2538(2) 0.58953(17) 0.0532 1.0000 Uani . . . . . .
C47 C 0.1672(4) 0.24170(18) 0.58883(14) 0.0425 1.0000 Uani . . . . . .
C48 C 0.1094(5) 0.1941(2) 0.55452(18) 0.0595 1.0000 Uani . . . . . .
C49 C 0.1361(3) 0.20588(15) 0.73139(13) 0.0313 1.0000 Uani . . . . . .
C50 C 0.0364(3) 0.19685(17) 0.69674(14) 0.0384 1.0000 Uani . . . . . .
C51 C -0.0292(4) 0.14655(18) 0.70032(16) 0.0462 1.0000 Uani . . . . . .
C52 C 0.0038(4) 0.10612(19) 0.73811(18) 0.0503 1.0000 Uani . . . . . .
C53 C 0.1023(4) 0.11551(18) 0.77238(17) 0.0516 1.0000 Uani . . . . . .
C54 C 0.1689(4) 0.16515(17) 0.76964(15) 0.0421 1.0000 Uani . . . . . .
C55 C 0.3651(3) 0.23935(16) 0.72889(13) 0.0344 1.0000 Uani . . . . . .
C56 C 0.3758(4) 0.18689(18) 0.70339(16) 0.0455 1.0000 Uani . . . . . .
C57 C 0.4813(4) 0.1647(2) 0.7025(2) 0.0593 1.0000 Uani . . . . . .
C58 C 0.5769(4) 0.1938(2) 0.7265(2) 0.0646 1.0000 Uani . . . . . .
C59 C 0.5673(4) 0.2465(2) 0.7515(2) 0.0619 1.0000 Uani . . . . . .
C60 C 0.4629(3) 0.26891(19) 0.75255(16) 0.0454 1.0000 Uani . . . . . .
C61 C 0.1709(3) 0.49000(16) 0.68139(14) 0.0367 1.0000 Uani . . . . . .
C62 C 0.2039(4) 0.50199(19) 0.63704(15) 0.0492 1.0000 Uani . . . . . .
C63 C 0.1758(5) 0.5554(2) 0.61316(17) 0.0644 1.0000 Uani . . . . . .
C64 C 0.1146(5) 0.5971(2) 0.63260(19) 0.0662 1.0000 Uani . . . . . .
C65 C 0.0816(5) 0.5854(2) 0.6760(2) 0.0648 1.0000 Uani . . . . . .
C66 C 0.1095(4) 0.53189(18) 0.70041(16) 0.0454 1.0000 Uani . . . . . .
C67 C 0.3618(3) 0.42737(16) 0.73878(13) 0.0339 1.0000 Uani . . . . . .
C68 C 0.4380(3) 0.4301(2) 0.70728(16) 0.0470 1.0000 Uani . . . . . .
C69 C 0.5528(4) 0.4318(2) 0.72675(18) 0.0552 1.0000 Uani . . . . . .
C70 C 0.5950(4) 0.4303(2) 0.77711(18) 0.0520 1.0000 Uani . . . . . .
C71 C 0.5211(3) 0.42866(19) 0.80760(16) 0.0462 1.0000 Uani . . . . . .
C72 C 0.4049(3) 0.42718(16) 0.78961(14) 0.0359 1.0000 Uani . . . . . .
C101 C 0.7595(13) 0.5456(6) 0.6718(5) 0.0969 0.5000 Uani D U . . . .
C102 C 0.6419(16) 0.5550(8) 0.6407(7) 0.1527 0.5000 Uani D U . . . .
C103 C 0.6044(18) 0.5039(7) 0.6057(6) 0.1499 0.5000 Uani D U . . . .
C104 C 0.4827(18) 0.5157(9) 0.5832(8) 0.1685 0.5000 Uani D U . . . .
C105 C 0.4390(18) 0.4641(10) 0.5474(9) 0.1817 0.5000 Uani D U . . . .
C106 C 0.3119(15) 0.4584(9) 0.5221(6) 0.1258 0.5000 Uani D U . . . .
C110 C 0.2156(15) 0.3389(12) 0.4905(7) 0.1745 0.5000 Uani D U . . . .
H11 H 0.3664 0.52692 0.82664 0.0511 1.0000 Uiso R . . . . .
H12 H 0.3699 0.58742 0.85939 0.0511 1.0000 Uiso R . . . . .
H13 H 0.2606 0.57352 0.81500 0.0511 1.0000 Uiso R . . . . .
H31 H 0.1862 0.59762 0.89510 0.0506 1.0000 Uiso R . . . . .
H51 H 0.0814 0.6176 0.95045 0.0691 1.0000 Uiso R . . . . .
H52 H 0.1024 0.5745 0.99882 0.0691 1.0000 Uiso R . . . . .
H53 H -0.0100 0.5656 0.95486 0.0691 1.0000 Uiso R . . . . .
H61 H 0.1561 0.2959 1.07038 0.0656 1.0000 Uiso R . . . . .
H62 H 0.0378 0.3154 1.03330 0.0656 1.0000 Uiso R . . . . .
H63 H 0.1152 0.2625 1.01732 0.0656 1.0000 Uiso R . . . . .
H81 H 0.3010 0.35903 1.07415 0.0517 1.0000 Uiso R . . . . .
H101 H 0.4449 0.4239 1.09372 0.0597 1.0000 Uiso R . . . . .
H102 H 0.4327 0.4853 1.06165 0.0597 1.0000 Uiso R . . . . .
H103 H 0.5163 0.4325 1.05055 0.0597 1.0000 Uiso R . . . . .
H141 H 0.4006 0.27704 0.98874 0.0561 1.0000 Uiso R . . . . .
H151 H 0.3657 0.1905 1.03165 0.0737 1.0000 Uiso R . . . . .
H161 H 0.2189 0.1243 0.9960 0.0829 1.0000 Uiso R . . . . .
H171 H 0.1102 0.14251 0.9153 0.0735 1.0000 Uiso R . . . . .
H181 H 0.1457 0.22853 0.87050 0.0504 1.0000 Uiso R . . . . .
H201 H 0.4745 0.41398 0.94338 0.0449 1.0000 Uiso R . . . . .
H211 H 0.6760 0.4140 0.95848 0.0581 1.0000 Uiso R . . . . .
H221 H 0.7727 0.3358 0.92881 0.0711 1.0000 Uiso R . . . . .
H231 H 0.6687 0.2571 0.8816 0.0793 1.0000 Uiso R . . . . .
H241 H 0.4699 0.2535 0.87043 0.0619 1.0000 Uiso R . . . . .
H281 H -0.0186 0.31706 0.91468 0.0489 1.0000 Uiso R . . . . .
H291 H -0.1213 0.22602 0.90107 0.0616 1.0000 Uiso R . . . . .
H301 H -0.1744 0.18601 0.8198 0.0654 1.0000 Uiso R . . . . .
H311 H -0.1255 0.2368 0.75265 0.0668 1.0000 Uiso R . . . . .
H321 H -0.0239 0.32771 0.76547 0.0520 1.0000 Uiso R . . . . .
H341 H -0.0771 0.42830 0.92122 0.0512 1.0000 Uiso R . . . . .
H351 H -0.2191 0.49904 0.92519 0.0614 1.0000 Uiso R . . . . .
H361 H -0.2825 0.56590 0.85794 0.0629 1.0000 Uiso R . . . . .
H371 H -0.1999 0.56228 0.78815 0.0591 1.0000 Uiso R . . . . .
H381 H -0.0535 0.49173 0.78412 0.0459 1.0000 Uiso R . . . . .
H391 H -0.2536 0.3769 0.6456 0.0935 1.0000 Uiso R . . . . .
H392 H -0.1828 0.3714 0.7025 0.0935 1.0000 Uiso R . . . . .
H393 H -0.2115 0.3119 0.6684 0.0935 1.0000 Uiso R . . . . .
H411 H -0.1537 0.41531 0.59378 0.0558 1.0000 Uiso R . . . . .
H431 H -0.0922 0.4552 0.53159 0.0764 1.0000 Uiso R . . . . .
H432 H 0.0396 0.4770 0.54459 0.0764 1.0000 Uiso R . . . . .
H433 H 0.0042 0.4166 0.51230 0.0764 1.0000 Uiso R . . . . .
H441 H 0.5068 0.3370 0.6349 0.0926 1.0000 Uiso R . . . . .
H442 H 0.5116 0.2659 0.6240 0.0926 1.0000 Uiso R . . . . .
H443 H 0.4745 0.3124 0.5783 0.0926 1.0000 Uiso R . . . . .
H461 H 0.3180 0.2282 0.56816 0.0652 1.0000 Uiso R . . . . .
H481 H 0.0290 0.1902 0.55782 0.0686 1.0000 Uiso R . . . . .
H482 H 0.1496 0.1555 0.56310 0.0686 1.0000 Uiso R . . . . .
H483 H 0.1112 0.2050 0.51980 0.0686 1.0000 Uiso R . . . . .
H501 H 0.0117 0.22606 0.66941 0.0457 1.0000 Uiso R . . . . .
H511 H -0.1009 0.13976 0.67524 0.0552 1.0000 Uiso R . . . . .
H521 H -0.0437 0.07032 0.74047 0.0613 1.0000 Uiso R . . . . .
H531 H 0.1264 0.08623 0.79969 0.0621 1.0000 Uiso R . . . . .
H541 H 0.2401 0.17166 0.79501 0.0503 1.0000 Uiso R . . . . .
H561 H 0.3065 0.16539 0.68576 0.0541 1.0000 Uiso R . . . . .
H571 H 0.4884 0.1271 0.6841 0.0709 1.0000 Uiso R . . . . .
H581 H 0.6534 0.1773 0.7261 0.0770 1.0000 Uiso R . . . . .
H591 H 0.6369 0.2679 0.7688 0.0731 1.0000 Uiso R . . . . .
H601 H 0.4566 0.30690 0.77044 0.0537 1.0000 Uiso R . . . . .
H621 H 0.2481 0.47176 0.62262 0.0577 1.0000 Uiso R . . . . .
H631 H 0.1999 0.5639 0.58160 0.0745 1.0000 Uiso R . . . . .
H641 H 0.0943 0.6358 0.61524 0.0743 1.0000 Uiso R . . . . .
H651 H 0.0372 0.6157 0.6902 0.0748 1.0000 Uiso R . . . . .
H661 H 0.0848 0.52377 0.73189 0.0540 1.0000 Uiso R . . . . .
H681 H 0.4090 0.4307 0.67074 0.0576 1.0000 Uiso R . . . . .
H691 H 0.6066 0.4342 0.70404 0.0690 1.0000 Uiso R . . . . .
H701 H 0.6785 0.4305 0.79084 0.0617 1.0000 Uiso R . . . . .
H711 H 0.5513 0.42848 0.84406 0.0538 1.0000 Uiso R . . . . .
H721 H 0.3524 0.42599 0.81289 0.0434 1.0000 Uiso R . . . . .
H1011 H 0.7808 0.5803 0.6944 0.1210 0.5000 Uiso R . . . . .
H1012 H 0.7607 0.5085 0.6918 0.1210 0.5000 Uiso R . . . . .
H1013 H 0.8147 0.5417 0.6499 0.1210 0.5000 Uiso R . . . . .
H1021 H 0.5876 0.5591 0.6630 0.1876 0.5000 Uiso R . . . . .
H1022 H 0.6415 0.5923 0.6211 0.1876 0.5000 Uiso R . . . . .
H1031 H 0.6126 0.4653 0.6240 0.1846 0.5000 Uiso R . . . . .
H1032 H 0.6501 0.5026 0.5797 0.1846 0.5000 Uiso R . . . . .
H1041 H 0.4379 0.5177 0.6095 0.2111 0.5000 Uiso R . . . . .
H1042 H 0.4753 0.5541 0.5647 0.2111 0.5000 Uiso R . . . . .
H1051 H 0.4597 0.4265 0.5665 0.2231 0.5000 Uiso R . . . . .
H1052 H 0.4815 0.4665 0.5203 0.2231 0.5000 Uiso R . . . . .
H1061 H 0.3005 0.4224 0.5005 0.1640 0.5000 Uiso R . . . . .
H1062 H 0.2658 0.4546 0.5478 0.1640 0.5000 Uiso R . . . . .
H1063 H 0.2876 0.4946 0.5017 0.1640 0.5000 Uiso R . . . . .
H1101 H 0.2141 0.3605 0.5218 0.2153 0.5000 Uiso R . . . . .
H1102 H 0.1799 0.2990 0.4912 0.2153 0.5000 Uiso R . . . . .

loop_
_atom_site_aniso_label
_atom_site_aniso_U_11
_atom_site_aniso_U_22
_atom_site_aniso_U_33
_atom_site_aniso_U_23
_atom_site_aniso_U_13
_atom_site_aniso_U_12
Ru1 0.02846(15) 0.02270(14) 0.02679(15) 0.00105(10) 0.00661(10) 0.00253(10)
Ru2 0.02964(15) 0.02534(15) 0.02660(15) -0.00144(10) 0.00510(10) -0.00167(10)
Cl1 0.197(6) 0.177(5) 0.120(4) 0.029(4) 0.025(4) 0.038(4)
Cl2 0.226(7) 0.266(8) 0.115(4) 0.012(4) 0.057(4) 0.067(6)
P1 0.0253(4) 0.0239(4) 0.0297(4) 0.0003(3) 0.0051(3) 0.0020(3)
P2 0.0258(4) 0.0256(4) 0.0292(4) 0.0024(3) 0.0085(3) 0.0031(3)
P3 0.0278(4) 0.0243(4) 0.0309(4) -0.0030(3) 0.0031(3) -0.0006(3)
P4 0.0301(4) 0.0254(4) 0.0289(4) 0.0000(3) 0.0079(4) -0.0037(3)
O1 0.0338(13) 0.0251(13) 0.0329(13) 0.0030(10) 0.0068(10) 0.0006(10)
O2 0.0426(14) 0.0322(14) 0.0364(13) -0.0038(11) 0.0125(11) 0.0083(11)
O3 0.0389(14) 0.0315(13) 0.0350(14) 0.0053(10) 0.0132(11) 0.0031(11)
O4 0.0382(14) 0.0356(13) 0.0302(13) -0.0040(11) 0.0036(11) 0.0025(11)
O5 0.0276(13) 0.0356(14) 0.0368(13) 0.0002(11) 0.0044(11) 0.0000(10)
O6 0.0536(17) 0.0331(13) 0.0284(13) 0.0014(11) 0.0040(12) -0.0036(12)
O7 0.0356(14) 0.0429(15) 0.0444(15) -0.0072(12) 0.0178(12) -0.0022(11)
O8 0.0448(15) 0.0323(13) 0.0325(13) -0.0045(11) 0.0013(11) -0.0017(11)
C1 0.052(2) 0.032(2) 0.043(2) 0.0058(17) 0.0068(19) -0.0042(18)
C2 0.040(2) 0.029(2) 0.0317(19) 0.0006(15) 0.0015(16) -0.0042(16)
C3 0.050(2) 0.0230(18) 0.054(2) -0.0006(17) 0.0068(19) 0.0016(17)
C4 0.041(2) 0.030(2) 0.043(2) -0.0082(17) 0.0017(17) 0.0064(16)
C5 0.068(3) 0.038(2) 0.067(3) -0.012(2) 0.016(2) 0.017(2)
C6 0.069(3) 0.043(2) 0.052(3) 0.011(2) 0.027(2) 0.009(2)
C7 0.053(2) 0.034(2) 0.037(2) 0.0034(16) 0.0210(19) 0.0139(18)
C8 0.060(3) 0.042(2) 0.0274(19) 0.0007(17) 0.0040(18) 0.0071(19)
C9 0.042(2) 0.038(2) 0.030(2) -0.0059(16) 0.0034(16) 0.0144(17)
C10 0.057(3) 0.053(3) 0.039(2) -0.0092(19) -0.0047(19) 0.010(2)
C11 0.0278(18) 0.0244(17) 0.034(2) -0.0006(15) 0.0066(15) 0.0037(14)
C12 0.0279(18) 0.0234(17) 0.040(2) 0.0023(15) 0.0047(15) 0.0037(14)
C13 0.039(2) 0.0259(18) 0.038(2) 0.0026(15) 0.0126(16) 0.0076(15)
C14 0.060(3) 0.039(2) 0.041(2) 0.0066(18) 0.0078(19) 0.0124(19)
C15 0.088(4) 0.044(3) 0.053(3) 0.017(2) 0.020(3) 0.023(3)
C16 0.087(4) 0.033(2) 0.087(4) 0.021(2) 0.043(3) 0.015(2)
C17 0.061(3) 0.032(2) 0.092(4) 0.003(2) 0.035(3) 0.000(2)
C18 0.035(2) 0.034(2) 0.057(2) 0.0033(18) 0.0166(18) 0.0015(16)
C19 0.0240(17) 0.036(2) 0.0362(19) 0.0032(15) 0.0035(15) 0.0029(15)
C20 0.036(2) 0.043(2) 0.0340(19) 0.0045(16) 0.0050(16) -0.0032(17)
C21 0.040(2) 0.060(3) 0.046(2) 0.004(2) 0.0054(18) -0.011(2)
C22 0.028(2) 0.081(4) 0.069(3) 0.003(3) 0.007(2) 0.003(2)
C23 0.038(2) 0.073(3) 0.088(4) -0.017(3) 0.014(2) 0.015(2)
C24 0.034(2) 0.052(3) 0.069(3) -0.010(2) 0.009(2) 0.0061(19)
C25 0.0241(17) 0.0266(17) 0.035(2) 0.0010(14) 0.0047(15) -0.0001(14)
C26 0.0300(18) 0.0250(17) 0.0328(19) 0.0026(14) 0.0066(16) -0.0001(14)
C27 0.0232(17) 0.0296(18) 0.044(2) 0.0005(16) 0.0096(15) 0.0030(14)
C28 0.033(2) 0.036(2) 0.053(2) 0.0077(18) 0.0103(17) 0.0001(16)
C29 0.036(2) 0.045(2) 0.074(3) 0.011(2) 0.018(2) -0.0063(18)
C30 0.035(2) 0.038(2) 0.091(4) -0.005(2) 0.016(2) -0.0060(18)
C31 0.047(2) 0.052(3) 0.068(3) -0.021(2) 0.016(2) -0.016(2)
C32 0.038(2) 0.045(2) 0.046(2) -0.0074(19) 0.0110(18) -0.0060(18)
C33 0.0243(17) 0.0243(17) 0.042(2) -0.0012(15) 0.0033(15) 0.0025(14)
C34 0.039(2) 0.041(2) 0.048(2) 0.0061(18) 0.0171(18) 0.0102(17)
C35 0.048(2) 0.047(2) 0.059(3) -0.002(2) 0.024(2) 0.011(2)
C36 0.040(2) 0.040(2) 0.077(3) 0.000(2) 0.015(2) 0.0160(18)
C37 0.044(2) 0.038(2) 0.066(3) 0.006(2) 0.002(2) 0.0086(18)
C38 0.036(2) 0.0329(19) 0.045(2) 0.0056(17) 0.0110(17) 0.0036(16)
C39 0.044(3) 0.101(4) 0.089(4) 0.021(3) 0.010(3) 0.017(3)
C40 0.033(2) 0.044(2) 0.051(2) -0.0070(19) 0.0025(18) 0.0024(17)
C41 0.050(3) 0.044(2) 0.046(2) 0.0066(19) -0.005(2) 0.0097(19)
C42 0.061(3) 0.031(2) 0.039(2) 0.0012(17) -0.002(2) -0.0037(19)
C43 0.084(4) 0.059(3) 0.048(3) 0.021(2) -0.015(2) -0.010(3)
C44 0.059(3) 0.089(4) 0.084(4) -0.030(3) 0.038(3) -0.001(3)
C45 0.046(2) 0.057(3) 0.046(2) -0.008(2) 0.0185(19) 0.000(2)
C46 0.060(3) 0.054(3) 0.049(2) -0.016(2) 0.019(2) 0.004(2)
C47 0.055(3) 0.036(2) 0.033(2) -0.0029(17) 0.0023(18) 0.0056(18)
C48 0.073(3) 0.046(3) 0.053(3) -0.016(2) -0.002(2) 0.004(2)
C49 0.0332(19) 0.0233(17) 0.038(2) -0.0036(15) 0.0089(15) -0.0004(14)
C50 0.041(2) 0.0309(19) 0.042(2) 0.0020(16) 0.0069(17) -0.0024(16)
C51 0.048(2) 0.039(2) 0.051(2) -0.0071(19) 0.0092(19) -0.0137(19)
C52 0.054(3) 0.032(2) 0.068(3) -0.002(2) 0.018(2) -0.0101(19)
C53 0.068(3) 0.028(2) 0.059(3) 0.0130(19) 0.015(2) -0.0011(19)
C54 0.048(2) 0.031(2) 0.047(2) 0.0023(17) 0.0091(18) 0.0018(17)
C55 0.037(2) 0.0330(19) 0.0317(18) -0.0036(15) 0.0029(15) 0.0060(16)
C56 0.041(2) 0.040(2) 0.054(2) -0.0137(19) 0.0078(19) 0.0035(18)
C57 0.055(3) 0.049(3) 0.073(3) -0.017(2) 0.012(2) 0.013(2)
C58 0.038(2) 0.065(3) 0.089(4) -0.012(3) 0.011(2) 0.018(2)
C59 0.035(2) 0.069(3) 0.079(3) -0.015(3) 0.006(2) 0.002(2)
C60 0.031(2) 0.044(2) 0.059(3) -0.013(2) 0.0053(18) 0.0011(17)
C61 0.043(2) 0.0307(19) 0.0341(19) 0.0039(16) 0.0040(16) -0.0089(16)
C62 0.067(3) 0.038(2) 0.039(2) 0.0031(18) 0.004(2) -0.016(2)
C63 0.097(4) 0.049(3) 0.041(2) 0.013(2) -0.001(2) -0.030(3)
C64 0.091(4) 0.035(2) 0.060(3) 0.015(2) -0.012(3) -0.011(2)
C65 0.067(3) 0.033(2) 0.086(4) 0.009(2) 0.000(3) 0.003(2)
C66 0.051(2) 0.036(2) 0.048(2) 0.0018(18) 0.0080(19) -0.0004(18)
C67 0.0359(19) 0.0276(18) 0.038(2) -0.0041(15) 0.0079(16) -0.0084(15)
C68 0.040(2) 0.061(3) 0.043(2) -0.012(2) 0.0158(18) -0.016(2)
C69 0.043(2) 0.066(3) 0.064(3) -0.015(2) 0.027(2) -0.016(2)
C70 0.035(2) 0.055(3) 0.065(3) -0.005(2) 0.007(2) -0.0105(19)
C71 0.040(2) 0.050(2) 0.045(2) 0.0041(19) -0.0005(18) -0.0090(19)
C72 0.038(2) 0.036(2) 0.035(2) -0.0017(16) 0.0094(16) -0.0081(16)
C101 0.118(10) 0.082(8) 0.102(9) 0.019(7) 0.049(8) -0.018(8)
C102 0.224(14) 0.107(10) 0.139(12) 0.020(9) 0.063(11) -0.017(11)
C103 0.260(16) 0.111(10) 0.091(10) 0.033(8) 0.065(11) -0.006(12)
C104 0.246(16) 0.119(11) 0.162(13) 0.027(10) 0.090(13) 0.018(13)
C105 0.229(15) 0.162(13) 0.165(14) 0.006(11) 0.067(13) 0.018(14)
C106 0.156(13) 0.151(13) 0.103(10) -0.001(9) 0.100(10) -0.006(11)
C110 0.193(12) 0.212(13) 0.134(11) 0.037(10) 0.072(10) 0.069(11)

loop_
_atom_type_symbol
_atom_type_scat_dispersion_real
_atom_type_scat_dispersion_imag
_atom_type_scat_Cromer_Mann_a1
_atom_type_scat_Cromer_Mann_b1
_atom_type_scat_Cromer_Mann_a2
_atom_type_scat_Cromer_Mann_b2
_atom_type_scat_Cromer_Mann_a3
_atom_type_scat_Cromer_Mann_b3
_atom_type_scat_Cromer_Mann_a4
_atom_type_scat_Cromer_Mann_b4
_atom_type_scat_Cromer_Mann_c
_atom_type_scat_source
C 0.0181 0.0091 2.3100 20.8439 1.0200 10.2075 1.5886 0.5687 0.8650 51.6512 0.2156 'International Tables Vol C 4.2.6.8 and 6.1.1.4'
H 0.0000 0.0000 0.4930 10.5109 0.3229 26.1257 0.1402 3.1424 0.0408 57.7998 0.0030 'International Tables Vol C 4.2.6.8 and 6.1.1.4'
Cl 0.3639 0.7018 11.4604 0.0104 7.1964 1.1662 6.2556 18.5194 1.6455 47.7784 -9.5574 'International Tables Vol C 4.2.6.8 and 6.1.1.4'
O 0.0492 0.0322 3.0485 13.2771 2.2868 5.7011 1.5463 0.3239 0.8670 32.9089 0.2508 'International Tables Vol C 4.2.6.8 and 6.1.1.4'
P 0.2955 0.4335 6.4345 1.9067 4.1791 27.1570 1.7800 0.5260 1.4908 68.1645 1.1149 'International Tables Vol C 4.2.6.8 and 6.1.1.4'
Ru 0.0552 3.2960 19.2674 0.8085 12.9182 8.4347 4.8634 24.7997 1.5676 94.2928 5.3787 'International Tables Vol C 4.2.6.8 and 6.1.1.4'

loop_
_geom_angle_atom_site_label_1
_geom_angle_site_symmetry_1
_geom_angle_atom_site_label_2
_geom_angle_site_symmetry_2
_geom_angle_atom_site_label_3
_geom_angle_site_symmetry_3
_geom_angle
_geom_angle_publ_flag
P1 . Ru1 . P2 . 92.03(4) yes
P1 . Ru1 . O1 . 91.90(7) yes
P2 . Ru1 . O1 . 88.88(7) yes
P1 . Ru1 . O2 . 174.14(7) yes
P2 . Ru1 . O2 . 92.50(8) yes
O1 . Ru1 . O2 . 91.90(10) yes
P1 . Ru1 . O3 . 91.15(7) yes
P2 . Ru1 . O3 . 95.47(8) yes
O1 . Ru1 . O3 . 174.60(9) yes
O2 . Ru1 . O3 . 84.72(10) yes
P1 . Ru1 . O4 . 96.11(7) yes
P2 . Ru1 . O4 . 170.09(7) yes
O1 . Ru1 . O4 . 85.23(10) yes
O2 . Ru1 . O4 . 79.76(10) yes
O3 . Ru1 . O4 . 90.01(10) yes
P3 . Ru2 . P4 . 94.43(4) yes
P3 . Ru2 . O5 . 91.62(8) yes
P4 . Ru2 . O5 . 92.05(8) yes
P3 . Ru2 . O6 . 172.40(7) yes
P4 . Ru2 . O6 . 92.52(7) yes
O5 . Ru2 . O6 . 91.22(11) yes
P3 . Ru2 . O7 . 90.73(8) yes
P4 . Ru2 . O7 . 91.15(8) yes
O5 . Ru2 . O7 . 175.87(10) yes
O6 . Ru2 . O7 . 86.03(11) yes
P3 . Ru2 . O8 . 92.01(7) yes
P4 . Ru2 . O8 . 173.48(7) yes
O5 . Ru2 . O8 . 86.69(10) yes
O6 . Ru2 . O8 . 81.12(10) yes
O7 . Ru2 . O8 . 89.84(11) yes
Ru1 . P1 . C11 . 119.70(11) yes
Ru1 . P1 . C13 . 114.92(12) yes
C11 . P1 . C13 . 99.76(16) yes
Ru1 . P1 . C19 . 118.71(12) yes
C11 . P1 . C19 . 98.59(16) yes
C13 . P1 . C19 . 101.78(16) yes
Ru1 . P2 . C25 . 112.38(12) yes
Ru1 . P2 . C27 . 120.67(12) yes
C25 . P2 . C27 . 102.55(16) yes
Ru1 . P2 . C33 . 114.75(12) yes
C25 . P2 . C33 . 102.09(16) yes
C27 . P2 . C33 . 102.10(15) yes
Ru2 . P3 . C12 . 121.90(11) yes
Ru2 . P3 . C49 . 117.10(12) yes
C12 . P3 . C49 . 98.52(16) yes
Ru2 . P3 . C55 . 114.58(12) yes
C12 . P3 . C55 . 98.18(16) yes
C49 . P3 . C55 . 103.19(17) yes
Ru2 . P4 . C26 . 113.92(12) yes
Ru2 . P4 . C61 . 116.65(12) yes
C26 . P4 . C61 . 101.45(17) yes
Ru2 . P4 . C67 . 116.61(12) yes
C26 . P4 . C67 . 102.86(17) yes
C61 . P4 . C67 . 103.28(17) yes
Ru1 . O1 . C2 . 123.8(2) yes
Ru1 . O2 . C4 . 123.0(2) yes
Ru1 . O3 . C7 . 124.6(2) yes
Ru1 . O4 . C9 . 125.0(3) yes
Ru2 . O5 . C40 . 124.1(2) yes
Ru2 . O6 . C42 . 123.7(3) yes
Ru2 . O7 . C45 . 125.9(3) yes
Ru2 . O8 . C47 . 124.7(3) yes
C2 . C1 . H11 . 109.5 no
C2 . C1 . H12 . 109.5 no
H11 . C1 . H12 . 109.5 no
C2 . C1 . H13 . 109.5 no
H11 . C1 . H13 . 109.5 no
H12 . C1 . H13 . 109.5 no
C1 . C2 . O1 . 114.7(3) yes
C1 . C2 . C3 . 119.5(3) yes
O1 . C2 . C3 . 125.8(3) yes
C2 . C3 . C4 . 129.0(4) yes
C2 . C3 . H31 . 115.5 no
C4 . C3 . H31 . 115.5 no
C3 . C4 . O2 . 126.1(3) yes
C3 . C4 . C5 . 119.7(4) yes
O2 . C4 . C5 . 114.2(4) yes
C4 . C5 . H51 . 109.5 no
C4 . C5 . H52 . 109.5 no
H51 . C5 . H52 . 109.5 no
C4 . C5 . H53 . 109.5 no
H51 . C5 . H53 . 109.5 no
H52 . C5 . H53 . 109.5 no
C7 . C6 . H61 . 109.5 no
C7 . C6 . H62 . 109.5 no
H61 . C6 . H62 . 109.5 no
C7 . C6 . H63 . 109.5 no
H61 . C6 . H63 . 109.5 no
H62 . C6 . H63 . 109.5 no
C6 . C7 . O3 . 113.9(4) yes
C6 . C7 . C8 . 119.1(4) yes
O3 . C7 . C8 . 126.9(4) yes
C7 . C8 . C9 . 127.3(4) yes
C7 . C8 . H81 . 116.3 no
C9 . C8 . H81 . 116.3 no
C8 . C9 . O4 . 125.8(4) yes
C8 . C9 . C10 . 119.4(4) yes
O4 . C9 . C10 . 114.7(4) yes
C9 . C10 . H101 . 109.5 no
C9 . C10 . H102 . 109.5 no
H101 . C10 . H102 . 109.5 no
C9 . C10 . H103 . 109.5 no
H101 . C10 . H103 . 109.5 no
H102 . C10 . H103 . 109.5 no
P1 . C11 . C12 . 178.2(3) yes
P3 . C12 . C11 . 177.6(3) yes
P1 . C13 . C14 . 118.1(3) yes
P1 . C13 . C18 . 121.8(3) yes
C14 . C13 . C18 . 119.8(4) yes
C13 . C14 . C15 . 120.1(4) yes
C13 . C14 . H141 . 120.0 no
C15 . C14 . H141 . 120.0 no
C14 . C15 . C16 . 120.5(5) yes
C14 . C15 . H151 . 119.7 no
C16 . C15 . H151 . 119.7 no
C15 . C16 . C17 . 119.8(4) yes
C15 . C16 . H161 . 120.1 no
C17 . C16 . H161 . 120.1 no
C16 . C17 . C18 . 120.6(5) yes
C16 . C17 . H171 . 119.7 no
C18 . C17 . H171 . 119.7 no
C17 . C18 . C13 . 119.2(4) yes
C17 . C18 . H181 . 120.4 no
C13 . C18 . H181 . 120.4 no
P1 . C19 . C20 . 120.3(3) yes
P1 . C19 . C24 . 120.4(3) yes
C20 . C19 . C24 . 119.2(3) yes
C19 . C20 . C21 . 119.7(4) yes
C19 . C20 . H201 . 120.2 no
C21 . C20 . H201 . 120.2 no
C20 . C21 . C22 . 120.4(4) yes
C20 . C21 . H211 . 119.8 no
C22 . C21 . H211 . 119.8 no
C21 . C22 . C23 . 120.1(4) yes
C21 . C22 . H221 . 119.9 no
C23 . C22 . H221 . 119.9 no
C22 . C23 . C24 . 119.9(4) yes
C22 . C23 . H231 . 120.1 no
C24 . C23 . H231 . 120.1 no
C19 . C24 . C23 . 120.6(4) yes
C19 . C24 . H241 . 119.7 no
C23 . C24 . H241 . 119.7 no
P2 . C25 . C26 . 170.3(3) yes
P4 . C26 . C25 . 170.1(3) yes
P2 . C27 . C28 . 117.9(3) yes
P2 . C27 . C32 . 123.3(3) yes
C28 . C27 . C32 . 118.8(3) yes
C27 . C28 . C29 . 120.4(4) yes
C27 . C28 . H281 . 119.8 no
C29 . C28 . H281 . 119.8 no
C28 . C29 . C30 . 119.9(4) yes
C28 . C29 . H291 . 120.0 no
C30 . C29 . H291 . 120.0 no
C29 . C30 . C31 . 120.0(4) yes
C29 . C30 . H301 . 120.0 no
C31 . C30 . H301 . 120.0 no
C30 . C31 . C32 . 120.5(4) yes
C30 . C31 . H311 . 119.7 no
C32 . C31 . H311 . 119.7 no
C27 . C32 . C31 . 120.3(4) yes
C27 . C32 . H321 . 119.8 no
C31 . C32 . H321 . 119.8 no
P2 . C33 . C34 . 117.6(3) yes
P2 . C33 . C38 . 122.8(3) yes
C34 . C33 . C38 . 119.6(3) yes
C33 . C34 . C35 . 120.7(4) yes
C33 . C34 . H341 . 119.7 no
C35 . C34 . H341 . 119.7 no
C34 . C35 . C36 . 120.1(4) yes
C34 . C35 . H351 . 120.0 no
C36 . C35 . H351 . 119.9 no
C35 . C36 . C37 . 119.6(4) yes
C35 . C36 . H361 . 120.2 no
C37 . C36 . H361 . 120.2 no
C36 . C37 . C38 . 120.8(4) yes
C36 . C37 . H371 . 119.6 no
C38 . C37 . H371 . 119.6 no
C37 . C38 . C33 . 119.2(4) yes
C37 . C38 . H381 . 120.4 no
C33 . C38 . H381 . 120.4 no
C40 . C39 . H391 . 109.5 no
C40 . C39 . H392 . 109.5 no
H391 . C39 . H392 . 109.5 no
C40 . C39 . H393 . 109.5 no
H391 . C39 . H393 . 109.5 no
H392 . C39 . H393 . 109.5 no
C39 . C40 . O5 . 114.1(4) yes
C39 . C40 . C41 . 120.1(4) yes
O5 . C40 . C41 . 125.8(4) yes
C40 . C41 . C42 . 129.1(4) yes
C40 . C41 . H411 . 115.5 no
C42 . C41 . H411 . 115.5 no
C41 . C42 . O6 . 126.1(4) yes
C41 . C42 . C43 . 118.9(4) yes
O6 . C42 . C43 . 115.1(4) yes
C42 . C43 . H431 . 109.5 no
C42 . C43 . H432 . 109.5 no
H431 . C43 . H432 . 109.5 no
C42 . C43 . H433 . 109.5 no
H431 . C43 . H433 . 109.5 no
H432 . C43 . H433 . 109.5 no
C45 . C44 . H441 . 109.5 no
C45 . C44 . H442 . 109.5 no
H441 . C44 . H442 . 109.5 no
C45 . C44 . H443 . 109.5 no
H441 . C44 . H443 . 109.5 no
H442 . C44 . H443 . 109.5 no
C44 . C45 . O7 . 114.4(4) yes
C44 . C45 . C46 . 119.5(4) yes
O7 . C45 . C46 . 126.1(4) yes
C45 . C46 . C47 . 127.1(4) yes
C45 . C46 . H461 . 116.5 no
C47 . C46 . H461 . 116.5 no
C46 . C47 . O8 . 126.1(4) yes
C46 . C47 . C48 . 118.0(4) yes
O8 . C47 . C48 . 115.9(4) yes
C47 . C48 . H481 . 109.5 no
C47 . C48 . H482 . 109.5 no
H481 . C48 . H482 . 109.5 no
C47 . C48 . H483 . 109.5 no
H481 . C48 . H483 . 109.5 no
H482 . C48 . H483 . 109.5 no
P3 . C49 . C50 . 120.5(3) yes
P3 . C49 . C54 . 119.8(3) yes
C50 . C49 . C54 . 119.7(3) yes
C49 . C50 . C51 . 119.4(4) yes
C49 . C50 . H501 . 120.3 no
C51 . C50 . H501 . 120.3 no
C50 . C51 . C52 . 120.7(4) yes
C50 . C51 . H511 . 119.6 no
C52 . C51 . H511 . 119.6 no
C51 . C52 . C53 . 119.4(4) yes
C51 . C52 . H521 . 120.3 no
C53 . C52 . H521 . 120.3 no
C52 . C53 . C54 . 120.9(4) yes
C52 . C53 . H531 . 119.6 no
C54 . C53 . H531 . 119.6 no
C49 . C54 . C53 . 119.8(4) yes
C49 . C54 . H541 . 120.1 no
C53 . C54 . H541 . 120.1 no
P3 . C55 . C56 . 120.6(3) yes
P3 . C55 . C60 . 120.5(3) yes
C56 . C55 . C60 . 118.8(4) yes
C55 . C56 . C57 . 120.2(4) yes
C55 . C56 . H561 . 119.9 no
C57 . C56 . H561 . 119.9 no
C56 . C57 . C58 . 120.4(4) yes
C56 . C57 . H571 . 119.8 no
C58 . C57 . H571 . 119.8 no
C57 . C58 . C59 . 119.9(4) yes
C57 . C58 . H581 . 120.1 no
C59 . C58 . H581 . 120.0 no
C58 . C59 . C60 . 120.2(4) yes
C58 . C59 . H591 . 119.9 no
C60 . C59 . H591 . 119.9 no
C55 . C60 . C59 . 120.6(4) yes
C55 . C60 . H601 . 119.7 no
C59 . C60 . H601 . 119.7 no
P4 . C61 . C62 . 118.0(3) yes
P4 . C61 . C66 . 122.9(3) yes
C62 . C61 . C66 . 119.1(4) yes
C61 . C62 . C63 . 120.2(5) yes
C61 . C62 . H621 . 119.9 no
C63 . C62 . H621 . 119.9 no
C62 . C63 . C64 . 120.3(5) yes
C62 . C63 . H631 . 119.9 no
C64 . C63 . H631 . 119.9 no
C63 . C64 . C65 . 119.7(4) yes
C63 . C64 . H641 . 120.2 no
C65 . C64 . H641 . 120.2 no
C64 . C65 . C66 . 120.6(5) yes
C64 . C65 . H651 . 119.7 no
C66 . C65 . H651 . 119.7 no
C65 . C66 . C61 . 120.2(4) yes
C65 . C66 . H661 . 119.9 no
C61 . C66 . H661 . 119.9 no
P4 . C67 . C68 . 118.3(3) yes
P4 . C67 . C72 . 122.8(3) yes
C68 . C67 . C72 . 118.6(3) yes
C67 . C68 . C69 . 119.9(4) yes
C67 . C68 . H681 . 120.1 no
C69 . C68 . H681 . 120.1 no
C68 . C69 . C70 . 121.2(4) yes
C68 . C69 . H691 . 119.4 no
C70 . C69 . H691 . 119.4 no
C69 . C70 . C71 . 118.8(4) yes
C69 . C70 . H701 . 120.6 no
C71 . C70 . H701 . 120.6 no
C70 . C71 . C72 . 121.9(4) yes
C70 . C71 . H711 . 119.1 no
C72 . C71 . H711 . 119.1 no
C67 . C72 . C71 . 119.6(4) yes
C67 . C72 . H721 . 120.2 no
C71 . C72 . H721 . 120.2 no
C102 . C101 . H1011 . 109.5 no
C102 . C101 . H1012 . 109.5 no
H1011 . C101 . H1012 . 109.5 no
C102 . C101 . H1013 . 109.4 no
H1011 . C101 . H1013 . 109.5 no
H1012 . C101 . H1013 . 109.5 no
C101 . C102 . C103 . 112.1(13) yes
C101 . C102 . H1021 . 108.7 no
C103 . C102 . H1021 . 108.8 no
C101 . C102 . H1022 . 108.8 no
C103 . C102 . H1022 . 108.8 no
H1021 . C102 . H1022 . 109.5 no
C102 . C103 . C104 . 105.5(12) yes
C102 . C103 . H1031 . 110.4 no
C104 . C103 . H1031 . 110.4 no
C102 . C103 . H1032 . 110.5 no
C104 . C103 . H1032 . 110.5 no
H1031 . C103 . H1032 . 109.5 no
C103 . C104 . C105 . 107.8(12) yes
C103 . C104 . H1041 . 110.0 no
C105 . C104 . H1041 . 109.8 no
C103 . C104 . H1042 . 109.9 no
C105 . C104 . H1042 . 109.9 no
H1041 . C104 . H1042 . 109.5 no
C104 . C105 . C106 . 121.4(14) yes
C104 . C105 . H1051 . 106.4 no
C106 . C105 . H1051 . 106.4 no
C104 . C105 . H1052 . 106.4 no
C106 . C105 . H1052 . 106.4 no
H1051 . C105 . H1052 . 109.5 no
C105 . C106 . H1061 . 109.5 no
C105 . C106 . H1062 . 109.5 no
H1061 . C106 . H1062 . 109.5 no
C105 . C106 . H1063 . 109.4 no
H1061 . C106 . H1063 . 109.5 no
H1062 . C106 . H1063 . 109.5 no
Cl2 . C110 . Cl1 . 113.8(9) yes
Cl2 . C110 . H1101 . 108.6 no
Cl1 . C110 . H1101 . 108.6 no
Cl2 . C110 . H1102 . 108.2 no
Cl1 . C110 . H1102 . 108.2 no
H1101 . C110 . H1102 . 109.5 no

loop_
_geom_bond_atom_site_label_1
_geom_bond_site_symmetry_1
_geom_bond_atom_site_label_2
_geom_bond_site_symmetry_2
_geom_bond_distance
_geom_bond_publ_flag
Ru1 . P1 . 2.2659(10) yes
Ru1 . P2 . 2.2543(10) yes
Ru1 . O1 . 2.053(2) yes
Ru1 . O2 . 2.088(2) yes
Ru1 . O3 . 2.068(2) yes
Ru1 . O4 . 2.092(2) yes
Ru2 . P3 . 2.2690(10) yes
Ru2 . P4 . 2.2605(10) yes
Ru2 . O5 . 2.066(3) yes
Ru2 . O6 . 2.088(2) yes
Ru2 . O7 . 2.056(3) yes
Ru2 . O8 . 2.096(2) yes
Cl1 . C110 . 1.625(14) yes
Cl2 . C110 . 1.740(15) yes
P1 . C11 . 1.782(4) yes
P1 . C13 . 1.838(4) yes
P1 . C19 . 1.843(4) yes
P2 . C25 . 1.776(4) yes
P2 . C27 . 1.826(4) yes
P2 . C33 . 1.834(3) yes
P3 . C12 . 1.788(4) yes
P3 . C49 . 1.840(4) yes
P3 . C55 . 1.843(4) yes
P4 . C26 . 1.781(4) yes
P4 . C61 . 1.842(4) yes
P4 . C67 . 1.828(4) yes
O1 . C2 . 1.274(4) yes
O2 . C4 . 1.274(5) yes
O3 . C7 . 1.270(5) yes
O4 . C9 . 1.264(5) yes
O5 . C40 . 1.276(5) yes
O6 . C42 . 1.265(5) yes
O7 . C45 . 1.260(5) yes
O8 . C47 . 1.261(5) yes
C1 . C2 . 1.499(5) yes
C1 . H11 . 1.000 no
C1 . H12 . 1.000 no
C1 . H13 . 1.000 no
C2 . C3 . 1.401(6) yes
C3 . C4 . 1.383(6) yes
C3 . H31 . 1.000 no
C4 . C5 . 1.510(6) yes
C5 . H51 . 1.000 no
C5 . H52 . 1.000 no
C5 . H53 . 1.000 no
C6 . C7 . 1.513(6) yes
C6 . H61 . 1.000 no
C6 . H62 . 1.000 no
C6 . H63 . 1.000 no
C7 . C8 . 1.389(6) yes
C8 . C9 . 1.397(6) yes
C8 . H81 . 1.000 no
C9 . C10 . 1.498(6) yes
C10 . H101 . 1.000 no
C10 . H102 . 1.000 no
C10 . H103 . 1.000 no
C11 . C12 . 1.199(5) yes
C13 . C14 . 1.394(6) yes
C13 . C18 . 1.383(6) yes
C14 . C15 . 1.373(6) yes
C14 . H141 . 1.000 no
C15 . C16 . 1.368(8) yes
C15 . H151 . 1.000 no
C16 . C17 . 1.381(8) yes
C16 . H161 . 1.000 no
C17 . C18 . 1.389(6) yes
C17 . H171 . 1.000 no
C18 . H181 . 1.000 no
C19 . C20 . 1.394(5) yes
C19 . C24 . 1.386(6) yes
C20 . C21 . 1.384(6) yes
C20 . H201 . 1.000 no
C21 . C22 . 1.362(7) yes
C21 . H211 . 1.000 no
C22 . C23 . 1.394(7) yes
C22 . H221 . 1.000 no
C23 . C24 . 1.362(6) yes
C23 . H231 . 1.000 no
C24 . H241 . 1.000 no
C25 . C26 . 1.195(5) yes
C27 . C28 . 1.392(5) yes
C27 . C32 . 1.396(6) yes
C28 . C29 . 1.387(6) yes
C28 . H281 . 1.000 no
C29 . C30 . 1.385(7) yes
C29 . H291 . 1.000 no
C30 . C31 . 1.374(7) yes
C30 . H301 . 1.000 no
C31 . C32 . 1.380(6) yes
C31 . H311 . 1.000 no
C32 . H321 . 1.000 no
C33 . C34 . 1.390(5) yes
C33 . C38 . 1.385(5) yes
C34 . C35 . 1.368(6) yes
C34 . H341 . 1.000 no
C35 . C36 . 1.391(7) yes
C35 . H351 . 1.000 no
C36 . C37 . 1.369(7) yes
C36 . H361 . 1.000 no
C37 . C38 . 1.399(6) yes
C37 . H371 . 1.000 no
C38 . H381 . 1.000 no
C39 . C40 . 1.497(7) yes
C39 . H391 . 1.000 no
C39 . H392 . 1.000 no
C39 . H393 . 1.000 no
C40 . C41 . 1.389(6) yes
C41 . C42 . 1.387(7) yes
C41 . H411 . 1.000 no
C42 . C43 . 1.508(6) yes
C43 . H431 . 1.000 no
C43 . H432 . 1.000 no
C43 . H433 . 1.000 no
C44 . C45 . 1.509(7) yes
C44 . H441 . 1.000 no
C44 . H442 . 1.000 no
C44 . H443 . 1.000 no
C45 . C46 . 1.400(6) yes
C46 . C47 . 1.399(6) yes
C46 . H461 . 1.000 no
C47 . C48 . 1.502(6) yes
C48 . H481 . 1.000 no
C48 . H482 . 1.000 no
C48 . H483 . 1.000 no
C49 . C50 . 1.386(5) yes
C49 . C54 . 1.395(5) yes
C50 . C51 . 1.399(6) yes
C50 . H501 . 1.000 no
C51 . C52 . 1.382(6) yes
C51 . H511 . 1.000 no
C52 . C53 . 1.372(7) yes
C52 . H521 . 1.000 no
C53 . C54 . 1.389(6) yes
C53 . H531 . 1.000 no
C54 . H541 . 1.000 no
C55 . C56 . 1.397(5) yes
C55 . C60 . 1.393(5) yes
C56 . C57 . 1.377(6) yes
C56 . H561 . 1.000 no
C57 . C58 . 1.371(7) yes
C57 . H571 . 1.000 no
C58 . C59 . 1.391(7) yes
C58 . H581 . 1.000 no
C59 . C60 . 1.366(6) yes
C59 . H591 . 1.000 no
C60 . H601 . 1.000 no
C61 . C62 . 1.401(6) yes
C61 . C66 . 1.374(6) yes
C62 . C63 . 1.381(7) yes
C62 . H621 . 1.000 no
C63 . C64 . 1.375(8) yes
C63 . H631 . 1.000 no
C64 . C65 . 1.376(8) yes
C64 . H641 . 1.000 no
C65 . C66 . 1.387(6) yes
C65 . H651 . 1.000 no
C66 . H661 . 1.000 no
C67 . C68 . 1.401(5) yes
C67 . C72 . 1.396(5) yes
C68 . C69 . 1.379(6) yes
C68 . H681 . 1.000 no
C69 . C70 . 1.383(7) yes
C69 . H691 . 1.000 no
C70 . C71 . 1.358(6) yes
C70 . H701 . 1.000 no
C71 . C72 . 1.387(6) yes
C71 . H711 . 1.000 no
C72 . H721 . 1.000 no
C101 . C102 . 1.512(16) yes
C101 . H1011 . 1.000 no
C101 . H1012 . 1.000 no
C101 . H1013 . 1.000 no
C102 . C103 . 1.513(16) yes
C102 . H1021 . 1.000 no
C102 . H1022 . 1.000 no
C103 . C104 . 1.495(17) yes
C103 . H1031 . 1.000 no
C103 . H1032 . 1.000 no
C104 . C105 . 1.545(17) yes
C104 . H1041 . 1.000 no
C104 . H1042 . 1.000 no
C105 . C106 . 1.552(16) yes
C105 . H1051 . 1.000 no
C105 . H1052 . 1.000 no
C106 . H1061 . 1.000 no
C106 . H1062 . 1.000 no
C106 . H1063 . 1.000 no
C110 . H1101 . 1.000 no
C110 . H1102 . 1.000 no

loop_
_geom_contact_atom_site_label_1
_geom_contact_atom_site_label_2
_geom_contact_distance
_geom_contact_site_symmetry_1
_geom_contact_site_symmetry_2
_geom_contact_publ_flag
Cl1 C106 3.22(2) . . no
Cl1 C64 3.421(8) . 2_566 no
Cl2 C106 3.16(2) . . no
Cl2 C105 3.52(2) . . no
Cl2 C44 3.534(8) . . no
Cl2 C46 3.596(9) . . no
C1 C10 3.501(6) . 2_667 no
C1 C52 3.574(7) . 3_556 no
C5 C6 3.589(7) . 2_567 no
C17 C63 3.552(7) . 3_546 no
C43 C43 3.49(1) . 2_566 no
C46 C110 3.31(2) . . no
C54 C65 3.557(7) . 3_546 no
C106 C110 2.99(3) . . no

loop_
_geom_torsion_atom_site_label_1
_geom_torsion_atom_site_label_2
_geom_torsion_atom_site_label_3
_geom_torsion_atom_site_label_4
_geom_torsion_site_symmetry_1
_geom_torsion_site_symmetry_2
_geom_torsion_site_symmetry_3
_geom_torsion_site_symmetry_4
_geom_torsion
_geom_torsion_publ_flag
Ru1 P1 C13 C14 . . . . -80.7(3) no
Ru1 P1 C13 C18 . . . . 93.0(3) no
Ru1 P1 C19 C20 . . . . 5.1(4) no
Ru1 P1 C19 C24 . . . . -174.9(3) no
Ru1 P2 C27 C28 . . . . 43.1(3) no
Ru1 P2 C27 C32 . . . . -136.6(3) no
Ru1 P2 C33 C34 . . . . -55.2(3) no
Ru1 P2 C33 C38 . . . . 122.7(3) no
Ru1 O1 C2 C1 . . . . -173.2(2) no
Ru1 O1 C2 C3 . . . . 5.4(5) no
Ru1 O2 C4 C3 . . . . -0.2(5) no
Ru1 O2 C4 C5 . . . . 179.4(2) no
Ru1 O3 C7 C6 . . . . -174.0(3) no
Ru1 O3 C7 C8 . . . . 5.0(6) no
Ru1 O4 C9 C8 . . . . 3.6(6) no
Ru1 O4 C9 C10 . . . . -176.4(3) no
Ru2 P3 C49 C50 . . . . 0.2(4) no
Ru2 P3 C49 C54 . . . . -179.1(3) no
Ru2 P3 C55 C56 . . . . -89.1(3) no
Ru2 P3 C55 C60 . . . . 86.7(3) no
Ru2 P4 C61 C62 . . . . -53.5(3) no
Ru2 P4 C61 C66 . . . . 126.0(3) no
Ru2 P4 C67 C68 . . . . 58.7(3) no
Ru2 P4 C67 C72 . . . . -116.0(3) no
Ru2 O5 C40 C39 . . . . 178.9(3) no
Ru2 O5 C40 C41 . . . . -0.8(6) no
Ru2 O6 C42 C41 . . . . -2.5(5) no
Ru2 O6 C42 C43 . . . . 178.8(3) no
Ru2 O7 C45 C44 . . . . -175.3(3) no
Ru2 O7 C45 C46 . . . . 3.6(6) no
Ru2 O8 C47 C46 . . . . 3.6(6) no
Ru2 O8 C47 C48 . . . . -177.9(3) no
P1 Ru1 P2 C25 . . . . -66.5(1) no
P1 Ru1 P2 C27 . . . . 54.7(2) no
P1 Ru1 P2 C33 . . . . 177.5(1) no
P1 Ru1 O1 C2 . . . . 177.3(2) no
P1 Ru1 O3 C7 . . . . 91.1(3) no
P1 Ru1 O4 C9 . . . . -90.2(3) no
P1 C13 C14 C15 . . . . 174.5(4) no
P1 C13 C18 C17 . . . . -173.7(3) no
P1 C19 C20 C21 . . . . 178.1(3) no
P1 C19 C24 C23 . . . . 180.0(4) no
P2 Ru1 P1 C11 . . . . 22.0(1) no
P2 Ru1 P1 C13 . . . . -96.8(1) no
P2 Ru1 P1 C19 . . . . 142.5(1) no
P2 Ru1 O1 C2 . . . . 85.3(2) no
P2 Ru1 O2 C4 . . . . -84.3(2) no
P2 Ru1 O3 C7 . . . . -176.8(3) no
P2 C27 C28 C29 . . . . 179.2(3) no
P2 C27 C32 C31 . . . . -179.4(3) no
P2 C33 C34 C35 . . . . 176.9(3) no
P2 C33 C38 C37 . . . . -177.3(3) no
P3 Ru2 P4 C26 . . . . -57.4(1) no
P3 Ru2 P4 C61 . . . . -175.2(1) no
P3 Ru2 P4 C67 . . . . 62.2(1) no
P3 Ru2 O5 C40 . . . . -174.7(3) no
P3 Ru2 O7 C45 . . . . 88.7(3) no
P3 Ru2 O8 C47 . . . . -90.8(3) no
P3 C49 C50 C51 . . . . 179.9(3) no
P3 C49 C54 C53 . . . . -179.9(4) no
P3 C55 C56 C57 . . . . 176.8(4) no
P3 C55 C60 C59 . . . . -176.9(4) no
P4 Ru2 P3 C12 . . . . 18.3(2) no
P4 Ru2 P3 C49 . . . . 139.3(1) no
P4 Ru2 P3 C55 . . . . -99.7(1) no
P4 Ru2 O5 C40 . . . . 90.8(3) no
P4 Ru2 O6 C42 . . . . -88.8(3) no
P4 Ru2 O7 C45 . . . . -176.9(3) no
P4 C61 C62 C63 . . . . -179.9(3) no
P4 C61 C66 C65 . . . . -180.0(3) no
P4 C67 C68 C69 . . . . -174.1(3) no
P4 C67 C72 C71 . . . . 173.6(3) no
O1 Ru1 P1 C11 . . . . -67.0(2) no
O1 Ru1 P1 C13 . . . . 174.3(1) no
O1 Ru1 P1 C19 . . . . 53.6(1) no
O1 Ru1 P2 C25 . . . . 25.4(1) no
O1 Ru1 P2 C27 . . . . 146.5(2) no
O1 Ru1 P2 C33 . . . . -90.7(2) no
O1 Ru1 O2 C4 . . . . 4.7(2) no
O1 Ru1 O4 C9 . . . . 178.4(3) no
O1 C2 C3 C4 . . . . 1.6(6) no
O2 Ru1 P2 C25 . . . . 117.2(1) no
O2 Ru1 P2 C27 . . . . -121.6(2) no
O2 Ru1 P2 C33 . . . . 1.2(2) no
O2 Ru1 O1 C2 . . . . -7.1(2) no
O2 Ru1 O3 C7 . . . . -84.7(3) no
O2 Ru1 O4 C9 . . . . 85.6(3) no
O2 C4 C3 C2 . . . . -4.6(7) no
O3 Ru1 P1 C11 . . . . 117.5(2) no
O3 Ru1 P1 C13 . . . . -1.3(1) no
O3 Ru1 P1 C19 . . . . -122.0(1) no
O3 Ru1 P2 C25 . . . . -157.8(1) no
O3 Ru1 P2 C27 . . . . -36.7(2) no
O3 Ru1 P2 C33 . . . . 86.1(2) no
O3 Ru1 O2 C4 . . . . -179.5(2) no
O3 Ru1 O4 C9 . . . . 1.0(3) no
O3 C7 C8 C9 . . . . 0.9(8) no
O4 Ru1 P1 C11 . . . . -152.4(2) no
O4 Ru1 P1 C13 . . . . 88.9(1) no
O4 Ru1 P1 C19 . . . . -31.8(2) no
O4 Ru1 O1 C2 . . . . -86.7(2) no
O4 Ru1 O2 C4 . . . . 89.5(2) no
O4 Ru1 O3 C7 . . . . -5.0(3) no
O4 C9 C8 C7 . . . . -5.7(7) no
O5 Ru2 P3 C12 . . . . -73.9(2) no
O5 Ru2 P3 C49 . . . . 47.1(2) no
O5 Ru2 P3 C55 . . . . 168.2(1) no
O5 Ru2 P4 C26 . . . . 34.4(1) no
O5 Ru2 P4 C61 . . . . -83.4(2) no
O5 Ru2 P4 C67 . . . . 154.0(2) no
O5 Ru2 O6 C42 . . . . 3.3(3) no
O5 Ru2 O8 C47 . . . . 177.6(3) no
O5 C40 C41 C42 . . . . 3.2(7) no
O6 Ru2 P4 C26 . . . . 125.7(1) no
O6 Ru2 P4 C61 . . . . 7.9(2) no
O6 Ru2 P4 C67 . . . . -114.7(2) no
O6 Ru2 O5 C40 . . . . -1.7(3) no
O6 Ru2 O7 C45 . . . . -84.4(3) no
O6 Ru2 O8 C47 . . . . 85.9(3) no
O6 C42 C41 C40 . . . . -1.2(7) no
O7 Ru2 P3 C12 . . . . 109.5(2) no
O7 Ru2 P3 C49 . . . . -129.5(2) no
O7 Ru2 P3 C55 . . . . -8.5(1) no
O7 Ru2 P4 C26 . . . . -148.2(1) no
O7 Ru2 P4 C61 . . . . 94.0(2) no
O7 Ru2 P4 C67 . . . . -28.6(2) no
O7 Ru2 O6 C42 . . . . -179.7(3) no
O7 Ru2 O8 C47 . . . . -0.1(3) no
O7 C45 C46 C47 . . . . 0.5(8) no
O8 Ru2 P3 C12 . . . . -160.6(2) no
O8 Ru2 P3 C49 . . . . -39.6(2) no
O8 Ru2 P3 C55 . . . . 81.4(1) no
O8 Ru2 O5 C40 . . . . -82.8(3) no
O8 Ru2 O6 C42 . . . . 89.8(3) no
O8 Ru2 O7 C45 . . . . -3.3(3) no
O8 C47 C46 C45 . . . . -4.6(7) no
C1 C2 C3 C4 . . . . -179.8(4) no
C2 C3 C4 C5 . . . . 175.8(4) no
C6 C7 C8 C9 . . . . 179.8(4) no
C7 C8 C9 C10 . . . . 174.3(4) no
C11 P1 C13 C14 . . . . 149.9(3) no
C11 P1 C13 C18 . . . . -36.4(4) no
C11 P1 C19 C20 . . . . 136.0(3) no
C11 P1 C19 C24 . . . . -44.0(4) no
C12 P3 C49 C50 . . . . 132.8(3) no
C12 P3 C49 C54 . . . . -46.5(4) no
C12 P3 C55 C56 . . . . 140.1(3) no
C12 P3 C55 C60 . . . . -44.1(4) no
C13 P1 C19 C20 . . . . -122.1(3) no
C13 P1 C19 C24 . . . . 57.9(4) no
C13 C14 C15 C16 . . . . -1.2(8) no
C13 C18 C17 C16 . . . . 0.0(7) no
C14 C13 P1 C19 . . . . 48.9(4) no
C14 C13 C18 C17 . . . . -0.0(6) no
C14 C15 C16 C17 . . . . 1.3(9) no
C15 C14 C13 C18 . . . . 0.6(7) no
C15 C16 C17 C18 . . . . -0.6(8) no
C18 C13 P1 C19 . . . . -137.3(3) no
C19 C20 C21 C22 . . . . 1.5(7) no
C19 C24 C23 C22 . . . . 2.3(8) no
C20 C19 C24 C23 . . . . -0.1(7) no
C20 C21 C22 C23 . . . . 0.7(7) no
C21 C20 C19 C24 . . . . -1.8(6) no
C21 C22 C23 C24 . . . . -2.6(8) no
C25 P2 C27 C28 . . . . 169.0(3) no
C25 P2 C27 C32 . . . . -10.8(3) no
C25 P2 C33 C34 . . . . -177.1(3) no
C25 P2 C33 C38 . . . . 0.9(3) no
C26 P4 C61 C62 . . . . -177.9(3) no
C26 P4 C61 C66 . . . . 1.6(4) no
C26 P4 C67 C68 . . . . -175.9(3) no
C26 P4 C67 C72 . . . . 9.4(3) no
C27 P2 C33 C34 . . . . 77.1(3) no
C27 P2 C33 C38 . . . . -104.9(3) no
C27 C28 C29 C30 . . . . 0.6(6) no
C27 C32 C31 C30 . . . . -0.3(6) no
C28 C27 P2 C33 . . . . -85.6(3) no
C28 C27 C32 C31 . . . . 0.9(6) no
C28 C29 C30 C31 . . . . 0.0(6) no
C29 C28 C27 C32 . . . . -1.1(5) no
C29 C30 C31 C32 . . . . -0.2(7) no
C32 C27 P2 C33 . . . . 94.7(3) no
C33 C34 C35 C36 . . . . 1.1(6) no
C33 C38 C37 C36 . . . . -0.1(6) no
C34 C33 C38 C37 . . . . 0.6(5) no
C34 C35 C36 C37 . . . . -0.5(6) no
C35 C34 C33 C38 . . . . -1.1(5) no
C35 C36 C37 C38 . . . . 0.0(7) no
C39 C40 C41 C42 . . . . -176.5(5) no
C40 C41 C42 C43 . . . . 177.4(4) no
C44 C45 C46 C47 . . . . 179.4(4) no
C45 C46 C47 C48 . . . . 176.9(4) no
C49 P3 C55 C56 . . . . 39.3(4) no
C49 P3 C55 C60 . . . . -144.9(3) no
C49 C50 C51 C52 . . . . 0.5(7) no
C49 C54 C53 C52 . . . . -0.5(7) no
C50 C49 P3 C55 . . . . -126.7(3) no
C50 C49 C54 C53 . . . . 0.8(6) no
C50 C51 C52 C53 . . . . -0.2(7) no
C51 C50 C49 C54 . . . . -0.8(6) no
C51 C52 C53 C54 . . . . 0.2(8) no
C54 C49 P3 C55 . . . . 54.1(4) no
C55 C56 C57 C58 . . . . -0.1(7) no
C55 C60 C59 C58 . . . . 0.2(7) no
C56 C55 C60 C59 . . . . -1.0(6) no
C56 C57 C58 C59 . . . . -0.7(8) no
C57 C56 C55 C60 . . . . 1.0(6) no
C57 C58 C59 C60 . . . . 0.6(8) no
C61 P4 C67 C68 . . . . -70.6(3) no
C61 P4 C67 C72 . . . . 114.7(3) no
C61 C62 C63 C64 . . . . -0.4(7) no
C61 C66 C65 C64 . . . . 0.2(7) no
C62 C61 P4 C67 . . . . 75.8(3) no
C62 C61 C66 C65 . . . . -0.5(6) no
C62 C63 C64 C65 . . . . 0.1(8) no
C63 C62 C61 C66 . . . . 0.6(6) no
C63 C64 C65 C66 . . . . 0.0(8) no
C66 C61 P4 C67 . . . . -104.7(3) no
C67 C68 C69 C70 . . . . 0.6(7) no
C67 C72 C71 C70 . . . . -0.0(6) no
C68 C67 C72 C71 . . . . -1.1(6) no
C68 C69 C70 C71 . . . . -1.7(7) no
C69 C68 C67 C72 . . . . 0.8(6) no
C69 C70 C71 C72 . . . . 1.4(7) no
C101 C102 C103 C104 . . . . 172(2) no
C102 C103 C104 C105 . . . . -179(2) no
C103 C104 C105 C106 . . . . 173(2) no
